data_2219471
loop_
_publ_author_name
'Aghabozorg, Hossein'
'Roshan, Leila'
'Firoozi, Najmeh'
'Ghadermazi, Mohammad'
'Bagheri, Sara'

_publ_section_title
;2,6-Diaminopyridinium
 bis(4-hydroxypyridine-2,6-dicarboxylato-\k^3^<i>O</i>^2^,<i>N</i>,<i>O</i>^6^)chromate(III)
 dihydrate
;
_journal_coeditor_code YM2072
_journal_issue 9
_journal_name_full 'Acta Crystallographica Section E'
_journal_page_first m1208
_journal_page_last m1209
_journal_paper_doi 10.1107/S1600536808027347
_journal_volume 64
_journal_year 2008
_chemical_formula_iupac '(C5 H8 N3) [Cr (C7 H3 N1 O5)2], 2H2 O'
_chemical_formula_moiety 'C5 H8 N3 +, C14 H6 Cr N2 O10 -, 2(H2 O)'
_chemical_formula_sum 'C19 H18 Cr N5 O12'
_chemical_formula_weight 560.38
_chemical_name_systematic
;
2,6-Diaminopyridinium bis(4-hydroxypyridine-2,6-dicarboxylato-
\k^3^O^2^,N,O^6^)chromate(III) dihydrate
;
_space_group_IT_number 14
_symmetry_cell_setting monoclinic
_symmetry_space_group_name_Hall '-P 2yn'
_symmetry_space_group_name_H-M 'P 1 21/n 1'
_atom_sites_solution_hydrogens mixed
_atom_sites_solution_primary direct
_atom_sites_solution_secondary difmap
_audit_creation_method SHELXL-97
_cell_angle_alpha 90.00
_cell_angle_beta 95.3030(13)
_cell_angle_gamma 90.00
_cell_formula_units_Z 4
_cell_length_a 6.9590(4)
_cell_length_b 20.9904(12)
_cell_length_c 14.8951(8)
_cell_measurement_reflns_used 1320
_cell_measurement_temperature 100(2)
_cell_measurement_theta_max 28
_cell_measurement_theta_min 3
_cell_volume 2166.4(2)
_computing_cell_refinement 'SAINT (Bruker, 2005)'
_computing_data_collection 'APEX2 (Bruker, 2005)'
_computing_data_reduction 'SAINT (Bruker, 2005)'
_computing_molecular_graphics 'SHELXTL (Sheldrick, 2008)'
_computing_publication_material 'SHELXTL (Sheldrick, 2008)'
_computing_structure_refinement 'SHELXL97 (Sheldrick, 2008)'
_computing_structure_solution 'SHELXS97 (Sheldrick, 2008)'
_diffrn_ambient_temperature 100(2)
_diffrn_measured_fraction_theta_full 1.000
_diffrn_measured_fraction_theta_max 1.000
_diffrn_measurement_device_type 'Bruker APEXII CCD area-detector'
_diffrn_measurement_method \w
_diffrn_radiation_monochromator graphite
_diffrn_radiation_source 'fine-focus sealed tube'
_diffrn_radiation_type MoK\a
_diffrn_radiation_wavelength 0.71073
_diffrn_reflns_av_R_equivalents 0.0777
_diffrn_reflns_av_sigmaI/netI 0.0616
_diffrn_reflns_limit_h_max 9
_diffrn_reflns_limit_h_min -9
_diffrn_reflns_limit_k_max 27
_diffrn_reflns_limit_k_min -27
_diffrn_reflns_limit_l_max 19
_diffrn_reflns_limit_l_min -19
_diffrn_reflns_number 24511
_diffrn_reflns_theta_full 28.00
_diffrn_reflns_theta_max 28.00
_diffrn_reflns_theta_min 1.68
_exptl_absorpt_coefficient_mu 0.609
_exptl_absorpt_correction_T_max 0.959
_exptl_absorpt_correction_T_min 0.829
_exptl_absorpt_correction_type multi-scan
_exptl_absorpt_process_details '(SADABS; Bruker, 2005)'
_exptl_crystal_colour black
_exptl_crystal_density_diffrn 1.718
_exptl_crystal_density_method 'not measured'
_exptl_crystal_description needle
_exptl_crystal_F_000 1148
_exptl_crystal_size_max 0.32
_exptl_crystal_size_mid 0.08
_exptl_crystal_size_min 0.07
_refine_diff_density_max 0.467
_refine_diff_density_min -0.574
_refine_ls_extinction_method none
_refine_ls_goodness_of_fit_ref 1.019
_refine_ls_hydrogen_treatment constr
_refine_ls_matrix_type full
_refine_ls_number_parameters 336
_refine_ls_number_reflns 5229
_refine_ls_number_restraints 0
_refine_ls_restrained_S_all 1.019
_refine_ls_R_factor_all 0.0750
_refine_ls_R_factor_gt 0.0418
_refine_ls_shift/su_max 0.002
_refine_ls_shift/su_mean 0.000
_refine_ls_structure_factor_coef Fsqd
_refine_ls_weighting_details 'calc w=1/[\s^2^(Fo^2^)+(0.0468P)^2^+0.9675P] where P=(Fo^2^+2Fc^2^)/3'
_refine_ls_weighting_scheme calc
_refine_ls_wR_factor_gt 0.0911
_refine_ls_wR_factor_ref 0.1044
_reflns_number_gt 3694
_reflns_number_total 5229
_reflns_threshold_expression I>2\s(I)
_cod_data_source_file ym2072.cif
_cod_data_source_block I
_cod_original_sg_symbol_H-M 'P 21/n'
_cod_database_code 2219471
_cod_database_fobs_code 2219471

loop_
_symmetry_equiv_pos_as_xyz
'x, y, z'
'-x+1/2, y+1/2, -z+1/2'
'-x, -y, -z'
'x-1/2, -y-1/2, z-1/2'

loop_
_atom_site_type_symbol
_atom_site_label
_atom_site_fract_x
_atom_site_fract_y
_atom_site_fract_z
_atom_site_U_iso_or_equiv
_atom_site_adp_type
_atom_site_calc_flag
_atom_site_refinement_flags
_atom_site_occupancy
Cr Cr1 0.46263(6) 1.098248(19) 0.20578(3) 0.00992(10) Uani d . 1
O O1 0.3226(2) 1.01686(8) 0.17083(11) 0.0124(4) Uani d . 1
O O2 0.1871(3) 0.95887(8) 0.05618(11) 0.0141(4) Uani d . 1
O O3 0.5836(2) 1.18207(8) 0.18501(11) 0.0127(4) Uani d . 1
O O4 0.6584(3) 1.25241(8) 0.08081(12) 0.0154(4) Uani d . 1
O O5 0.3766(3) 1.11140(8) -0.20081(11) 0.0166(4) Uani d . 1
H H5O 0.4037 1.1423 -0.2284 0.020 Uiso d R 1
O O6 0.7149(2) 1.05418(8) 0.23449(11) 0.0138(4) Uani d . 1
O O7 0.9177(3) 1.01550(9) 0.34882(12) 0.0192(4) Uani d . 1
O O8 0.2157(2) 1.14101(8) 0.23077(11) 0.0135(4) Uani d . 1
O O9 0.0389(3) 1.17639(9) 0.33928(12) 0.0174(4) Uani d . 1
O O10 0.5003(3) 1.09070(9) 0.61131(11) 0.0190(4) Uani d . 1
H H10O 0.6029 1.0846 0.6388 0.023 Uiso d R 1
O O11 0.1788(3) 0.93417(8) 0.28815(12) 0.0159(4) Uani d . 1
H H11D 0.0901 0.9544 0.3071 0.019 Uiso d R 1
H H11C 0.2300 0.9525 0.2480 0.046(11) Uiso d R 1
O O12 0.4442(3) 1.21870(8) -0.27326(12) 0.0170(4) Uani d . 1
H H12A 0.4497 1.2508 -0.2418 0.020 Uiso d R 1
H H12B 0.3656 1.2273 -0.3160 0.020 Uiso d R 1
N N1 0.4410(3) 1.10250(10) 0.07265(13) 0.0106(4) Uani d . 1
N N2 0.4719(3) 1.09238(9) 0.33828(13) 0.0105(4) Uani d . 1
N N3 -0.0320(3) 1.16527(10) -0.07279(13) 0.0117(4) Uani d . 1
H H3NA -0.0906 1.1294 -0.0859 0.014 Uiso d R 1
N N4 -0.0433(3) 1.19284(11) -0.22368(14) 0.0178(5) Uani d . 1
H H4NB -0.0924 1.1563 -0.2413 0.021 Uiso d R 1
H H4NA -0.0025 1.2175 -0.2648 0.032(9) Uiso d R 1
N N5 -0.0454(3) 1.13054(10) 0.07407(14) 0.0135(4) Uani d . 1
H H5NB 0.0119 1.1350 0.1281 0.016 Uiso d R 1
H H5NA -0.0986 1.0961 0.0506 0.016 Uiso d R 1
C C1 0.3476(3) 1.05598(11) 0.02427(16) 0.0101(5) Uani d . 1
C C2 0.3233(4) 1.05809(12) -0.06822(16) 0.0117(5) Uani d . 1
H H2A 0.2573 1.0250 -0.1019 0.014 Uiso calc R 1
C C3 0.3993(3) 1.11092(11) -0.11176(16) 0.0108(5) Uani d . 1
C C4 0.4932(3) 1.15980(12) -0.05965(16) 0.0110(5) Uani d . 1
H H4A 0.5443 1.1959 -0.0876 0.013 Uiso calc R 1
C C5 0.5088(3) 1.15376(11) 0.03232(16) 0.0108(5) Uani d . 1
C C6 0.2781(3) 1.00555(11) 0.08605(16) 0.0105(5) Uani d . 1
C C7 0.5931(3) 1.20100(12) 0.10225(16) 0.0111(5) Uani d . 1
C C8 0.6272(4) 1.06604(12) 0.38294(16) 0.0123(5) Uani d . 1
C C9 0.6455(4) 1.06333(12) 0.47589(16) 0.0122(5) Uani d . 1
H H9A 0.7555 1.0444 0.5078 0.015 Uiso calc R 1
C C10 0.4959(4) 1.08960(11) 0.52222(16) 0.0137(5) Uani d . 1
C C11 0.3335(4) 1.11654(12) 0.47336(17) 0.0137(5) Uani d . 1
H H11A 0.2305 1.1339 0.5032 0.016 Uiso calc R 1
C C12 0.3287(4) 1.11698(11) 0.38087(16) 0.0117(5) Uani d . 1
C C13 0.7689(4) 1.04231(12) 0.31917(16) 0.0128(5) Uani d . 1
C C14 0.1782(4) 1.14746(11) 0.31450(16) 0.0118(5) Uani d . 1
C C15 0.0192(4) 1.20629(12) -0.13776(17) 0.0132(5) Uani d . 1
C C16 0.1308(4) 1.25899(12) -0.11129(17) 0.0149(5) Uani d . 1
H H16A 0.1713 1.2879 -0.1549 0.018 Uiso calc R 1
C C17 0.1819(4) 1.26871(12) -0.02048(17) 0.0138(5) Uani d . 1
H H17A 0.2600 1.3044 -0.0023 0.017 Uiso calc R 1
C C18 0.1230(4) 1.22815(12) 0.04490(17) 0.0135(5) Uani d . 1
H H18A 0.1551 1.2368 0.1071 0.016 Uiso calc R 1
C C19 0.0162(4) 1.17463(12) 0.01759(16) 0.0122(5) Uani d . 1

loop_
_atom_site_aniso_label
_atom_site_aniso_U_11
_atom_site_aniso_U_22
_atom_site_aniso_U_33
_atom_site_aniso_U_12
_atom_site_aniso_U_13
_atom_site_aniso_U_23
Cr1 0.0125(2) 0.0104(2) 0.00680(19) 0.00029(16) 0.00056(14) -0.00067(15)
O1 0.0170(9) 0.0115(9) 0.0083(9) -0.0017(7) 0.0000(7) 0.0004(6)
O2 0.0167(9) 0.0123(9) 0.0131(9) -0.0027(7) 0.0006(7) -0.0010(7)
O3 0.0161(9) 0.0135(9) 0.0084(9) -0.0023(7) 0.0003(7) -0.0013(7)
O4 0.0189(10) 0.0120(9) 0.0149(10) -0.0027(8) -0.0011(7) 0.0010(7)
O5 0.0284(11) 0.0143(10) 0.0068(9) -0.0023(8) 0.0011(7) 0.0021(7)
O6 0.0143(9) 0.0156(9) 0.0114(9) 0.0019(7) 0.0014(7) -0.0015(7)
O7 0.0170(10) 0.0241(11) 0.0161(10) 0.0082(8) -0.0007(7) -0.0006(8)
O8 0.0135(9) 0.0175(9) 0.0092(9) 0.0023(7) -0.0002(7) -0.0007(7)
O9 0.0177(10) 0.0214(10) 0.0134(10) 0.0071(8) 0.0029(7) -0.0001(7)
O10 0.0214(10) 0.0279(11) 0.0073(9) 0.0029(8) -0.0010(7) -0.0002(7)
O11 0.0169(10) 0.0181(10) 0.0136(9) 0.0020(8) 0.0052(7) 0.0022(7)
O12 0.0230(10) 0.0145(9) 0.0128(9) -0.0013(8) -0.0018(7) 0.0020(7)
N1 0.0102(10) 0.0101(10) 0.0117(10) 0.0019(8) 0.0014(8) -0.0019(8)
N2 0.0125(10) 0.0100(10) 0.0088(10) 0.0002(8) 0.0003(8) -0.0009(8)
N3 0.0133(11) 0.0102(10) 0.0118(11) -0.0008(8) 0.0018(8) 0.0010(8)
N4 0.0215(12) 0.0190(12) 0.0125(11) -0.0055(10) -0.0010(9) 0.0041(9)
N5 0.0147(11) 0.0158(11) 0.0097(10) -0.0018(9) -0.0007(8) -0.0002(8)
C1 0.0092(12) 0.0094(12) 0.0118(12) 0.0024(9) 0.0024(9) -0.0006(9)
C2 0.0116(12) 0.0098(12) 0.0132(13) 0.0025(9) -0.0008(9) -0.0012(9)
C3 0.0117(12) 0.0140(13) 0.0066(11) 0.0042(10) 0.0001(9) -0.0002(9)
C4 0.0102(12) 0.0115(12) 0.0114(12) 0.0030(9) 0.0018(9) 0.0018(9)
C5 0.0081(12) 0.0110(12) 0.0134(13) 0.0015(9) 0.0017(9) -0.0007(9)
C6 0.0103(12) 0.0116(12) 0.0099(12) 0.0025(10) 0.0030(9) 0.0002(9)
C7 0.0088(12) 0.0133(12) 0.0113(12) 0.0031(10) 0.0011(9) -0.0018(9)
C8 0.0129(13) 0.0105(12) 0.0134(13) -0.0018(10) -0.0002(10) -0.0004(9)
C9 0.0140(13) 0.0112(12) 0.0110(12) 0.0022(10) -0.0014(9) 0.0005(9)
C10 0.0201(13) 0.0110(12) 0.0098(12) -0.0014(10) 0.0008(10) 0.0015(9)
C11 0.0160(13) 0.0123(12) 0.0132(13) -0.0016(10) 0.0037(10) -0.0013(9)
C12 0.0122(12) 0.0100(12) 0.0124(12) -0.0020(9) -0.0011(9) -0.0021(9)
C13 0.0154(13) 0.0117(12) 0.0113(12) -0.0009(10) 0.0011(10) -0.0017(9)
C14 0.0145(13) 0.0109(12) 0.0098(12) -0.0008(10) 0.0005(9) 0.0003(9)
C15 0.0130(13) 0.0143(13) 0.0123(13) 0.0050(10) 0.0016(10) 0.0030(9)
C16 0.0150(13) 0.0125(13) 0.0173(14) 0.0019(10) 0.0030(10) 0.0039(10)
C17 0.0111(12) 0.0088(12) 0.0214(14) 0.0015(10) 0.0010(10) -0.0017(10)
C18 0.0120(13) 0.0130(13) 0.0154(13) 0.0014(10) 0.0000(10) -0.0025(10)
C19 0.0090(12) 0.0152(13) 0.0123(13) 0.0034(10) -0.0001(9) -0.0002(9)

loop_
_atom_type_symbol
_atom_type_description
_atom_type_scat_dispersion_real
_atom_type_scat_dispersion_imag
_atom_type_scat_source
C C 0.0033 0.0016 'International Tables Vol C Tables 4.2.6.8 and 6.1.1.4'
H H 0.0000 0.0000 'International Tables Vol C Tables 4.2.6.8 and 6.1.1.4'
N N 0.0061 0.0033 'International Tables Vol C Tables 4.2.6.8 and 6.1.1.4'
O O 0.0106 0.0060 'International Tables Vol C Tables 4.2.6.8 and 6.1.1.4'
Cr Cr 0.3209 0.6236 'International Tables Vol C Tables 4.2.6.8 and 6.1.1.4'

loop_
_geom_angle_atom_site_label_1
_geom_angle_atom_site_label_2
_geom_angle_atom_site_label_3
_geom_angle
N2 Cr1 N1 177.33(9)
N2 Cr1 O3 103.64(8)
N1 Cr1 O3 78.35(8)
N2 Cr1 O6 79.04(8)
N1 Cr1 O6 102.70(8)
O3 Cr1 O6 93.82(7)
N2 Cr1 O8 77.96(8)
N1 Cr1 O8 100.31(8)
O3 Cr1 O8 90.88(7)
O6 Cr1 O8 156.99(7)
N2 Cr1 O1 100.15(8)
N1 Cr1 O1 77.79(8)
O3 Cr1 O1 156.06(7)
O6 Cr1 O1 93.28(7)
O8 Cr1 O1 91.46(7)
C6 O1 Cr1 118.37(15)
C7 O3 Cr1 118.46(15)
C3 O5 H5O 120.7
C13 O6 Cr1 117.65(15)
C14 O8 Cr1 118.36(15)
C10 O10 H10O 116.5
H11D O11 H11C 113.6
H12A O12 H12B 104.7
C5 N1 C1 121.1(2)
C5 N1 Cr1 119.27(16)
C1 N1 Cr1 119.54(16)
C12 N2 C8 121.9(2)
C12 N2 Cr1 119.67(17)
C8 N2 Cr1 118.33(16)
C15 N3 C19 123.3(2)
C15 N3 H3NA 122.3
C19 N3 H3NA 114.3
C15 N4 H4NB 123.8
C15 N4 H4NA 116.6
H4NB N4 H4NA 117.1
C19 N5 H5NB 111.0
C19 N5 H5NA 117.8
H5NB N5 H5NA 127.1
N1 C1 C2 121.5(2)
N1 C1 C6 110.4(2)
C2 C1 C6 128.1(2)
C1 C2 C3 118.0(2)
C1 C2 H2A 121.0
C3 C2 H2A 121.0
O5 C3 C4 123.6(2)
O5 C3 C2 116.9(2)
C4 C3 C2 119.5(2)
C5 C4 C3 118.2(2)
C5 C4 H4A 120.9
C3 C4 H4A 120.9
N1 C5 C4 121.6(2)
N1 C5 C7 110.3(2)
C4 C5 C7 128.0(2)
O2 C6 O1 124.7(2)
O2 C6 C1 121.4(2)
O1 C6 C1 113.9(2)
O4 C7 O3 124.6(2)
O4 C7 C5 121.8(2)
O3 C7 C5 113.6(2)
N2 C8 C9 120.8(2)
N2 C8 C13 111.6(2)
C9 C8 C13 127.6(2)
C8 C9 C10 118.0(2)
C8 C9 H9A 121.0
C10 C9 H9A 121.0
O10 C10 C11 117.1(2)
O10 C10 C9 123.1(2)
C11 C10 C9 119.8(2)
C12 C11 C10 117.7(2)
C12 C11 H11A 121.1
C10 C11 H11A 121.1
N2 C12 C11 121.6(2)
N2 C12 C14 110.8(2)
C11 C12 C14 127.5(2)
O7 C13 O6 126.4(2)
O7 C13 C8 120.2(2)
O6 C13 C8 113.4(2)
O9 C14 O8 124.9(2)
O9 C14 C12 122.0(2)
O8 C14 C12 113.1(2)
N4 C15 N3 117.4(2)
N4 C15 C16 124.2(2)
N3 C15 C16 118.5(2)
C17 C16 C15 118.9(2)
C17 C16 H16A 120.6
C15 C16 H16A 120.6
C16 C17 C18 122.1(2)
C16 C17 H17A 118.9
C18 C17 H17A 118.9
C17 C18 C19 118.5(2)
C17 C18 H18A 120.7
C19 C18 H18A 120.7
N5 C19 N3 116.8(2)
N5 C19 C18 124.5(2)
N3 C19 C18 118.7(2)

loop_
_geom_bond_atom_site_label_1
_geom_bond_atom_site_label_2
_geom_bond_distance
Cr1 N2 1.973(2)
Cr1 N1 1.977(2)
Cr1 O3 1.9872(17)
Cr1 O6 1.9957(18)
Cr1 O8 2.0036(17)
Cr1 O1 2.0111(17)
O1 C6 1.294(3)
O2 C6 1.227(3)
O3 C7 1.303(3)
O4 C7 1.225(3)
O5 C3 1.321(3)
O5 H5O 0.7999
O6 C13 1.306(3)
O7 C13 1.225(3)
O8 C14 1.305(3)
O9 C14 1.229(3)
O10 C10 1.325(3)
O10 H10O 0.8000
O11 H11D 0.8199
O11 H11C 0.8201
O12 H12A 0.8198
O12 H12B 0.8201
N1 C5 1.339(3)
N1 C1 1.345(3)
N2 C12 1.334(3)
N2 C8 1.335(3)
N3 C15 1.367(3)
N3 C19 1.371(3)
N3 H3NA 0.8701
N4 C15 1.343(3)
N4 H4NB 0.8700
N4 H4NA 0.8700
N5 C19 1.347(3)
N5 H5NB 0.8700
N5 H5NA 0.8701
C1 C2 1.373(3)
C1 C6 1.511(3)
C2 C3 1.412(3)
C2 H2A 0.9500
C3 C4 1.410(3)
C4 C5 1.370(3)
C4 H4A 0.9500
C5 C7 1.516(3)
C8 C9 1.380(3)
C8 C13 1.515(3)
C9 C10 1.413(3)
C9 H9A 0.9500
C10 C11 1.405(4)
C11 C12 1.375(3)
C11 H11A 0.9500
C12 C14 1.514(3)
C15 C16 1.388(4)
C16 C17 1.382(4)
C16 H16A 0.9500
C17 C18 1.384(4)
C17 H17A 0.9500
C18 C19 1.387(3)
C18 H18A 0.9500

loop_
_geom_hbond_atom_site_label_D
_geom_hbond_atom_site_label_H
_geom_hbond_atom_site_label_A
_geom_hbond_site_symmetry_A
_geom_hbond_distance_DH
_geom_hbond_distance_HA
_geom_hbond_distance_DA
_geom_hbond_angle_DHA
_geom_hbond_publ_flag
N3 H3NA O2 3_575 0.87 2.03 2.840(3) 154 y
N4 H4NB O11 3_575 0.87 2.09 2.958(3) 173 y
N4 H4NA O3 4_585 0.87 2.33 3.122(3) 151 y
N5 H5NB O8 1_555 0.87 1.99 2.831(3) 162 y
N5 H5NA O2 3_575 0.87 2.01 2.812(3) 152 y
O5 H5O O12 1_555 0.80 1.77 2.560(2) 169 y
O10 H10O O11 3_676 0.80 1.83 2.624(3) 173 y
O11 H11C O1 1_555 0.82 1.92 2.719(2) 163 y
O11 H11D O7 1_455 0.82 1.90 2.709(3) 169 y
O12 H12A O9 4_685 0.82 2.01 2.809(3) 165 y
O12 H12B O4 4_585 0.82 2.05 2.872(3) 177 y
C16 H16A O3 4_585 0.95 2.49 3.265(3) 139 y
C18 H18A O12 4_586 0.95 2.59 3.279(3) 130 y

loop_
_geom_torsion_atom_site_label_1
_geom_torsion_atom_site_label_2
_geom_torsion_atom_site_label_3
_geom_torsion_atom_site_label_4
_geom_torsion
N2 Cr1 O1 C6 175.80(17)
N1 Cr1 O1 C6 -2.46(16)
O3 Cr1 O1 C6 2.3(3)
O6 Cr1 O1 C6 -104.75(17)
O8 Cr1 O1 C6 97.77(17)
N2 Cr1 O3 C7 -177.73(16)
N1 Cr1 O3 C7 0.44(17)
O6 Cr1 O3 C7 102.64(17)
O8 Cr1 O3 C7 -99.91(17)
O1 Cr1 O3 C7 -4.3(3)
N2 Cr1 O6 C13 -0.10(17)
N1 Cr1 O6 C13 -178.02(17)
O3 Cr1 O6 C13 103.07(17)
O8 Cr1 O6 C13 1.7(3)
O1 Cr1 O6 C13 -99.81(17)
N2 Cr1 O8 C14 2.31(17)
N1 Cr1 O8 C14 -179.77(17)
O3 Cr1 O8 C14 -101.46(17)
O6 Cr1 O8 C14 0.5(3)
O1 Cr1 O8 C14 102.37(17)
O3 Cr1 N1 C5 -0.11(17)
O6 Cr1 N1 C5 -91.45(18)
O8 Cr1 N1 C5 88.65(18)
O1 Cr1 N1 C5 177.91(19)
O3 Cr1 N1 C1 -175.84(19)
O6 Cr1 N1 C1 92.83(18)
O8 Cr1 N1 C1 -87.08(18)
O1 Cr1 N1 C1 2.18(17)
O3 Cr1 N2 C12 87.31(19)
O6 Cr1 N2 C12 178.62(19)
O8 Cr1 N2 C12 -0.64(18)
O1 Cr1 N2 C12 -89.97(19)
O3 Cr1 N2 C8 -89.81(18)
O6 Cr1 N2 C8 1.50(18)
O8 Cr1 N2 C8 -177.77(19)
O1 Cr1 N2 C8 92.91(18)
C5 N1 C1 C2 2.1(3)
Cr1 N1 C1 C2 177.73(18)
C5 N1 C1 C6 -177.3(2)
Cr1 N1 C1 C6 -1.6(3)
N1 C1 C2 C3 -0.1(3)
C6 C1 C2 C3 179.1(2)
C1 C2 C3 O5 179.0(2)
C1 C2 C3 C4 -1.2(3)
O5 C3 C4 C5 -179.6(2)
C2 C3 C4 C5 0.6(3)
C1 N1 C5 C4 -2.7(3)
Cr1 N1 C5 C4 -178.40(18)
C1 N1 C5 C7 175.5(2)
Cr1 N1 C5 C7 -0.2(3)
C3 C4 C5 N1 1.4(4)
C3 C4 C5 C7 -176.5(2)
Cr1 O1 C6 O2 -177.36(19)
Cr1 O1 C6 C1 2.3(3)
N1 C1 C6 O2 179.2(2)
C2 C1 C6 O2 -0.1(4)
N1 C1 C6 O1 -0.5(3)
C2 C1 C6 O1 -179.8(2)
Cr1 O3 C7 O4 177.52(19)
Cr1 O3 C7 C5 -0.6(3)
N1 C5 C7 O4 -177.7(2)
C4 C5 C7 O4 0.4(4)
N1 C5 C7 O3 0.5(3)
C4 C5 C7 O3 178.6(2)
C12 N2 C8 C9 -0.1(4)
Cr1 N2 C8 C9 176.98(18)
C12 N2 C8 C13 -179.5(2)
Cr1 N2 C8 C13 -2.4(3)
N2 C8 C9 C10 -0.4(4)
C13 C8 C9 C10 178.9(2)
C8 C9 C10 O10 -178.7(2)
C8 C9 C10 C11 0.9(4)
O10 C10 C11 C12 178.6(2)
C9 C10 C11 C12 -1.0(4)
C8 N2 C12 C11 0.0(4)
Cr1 N2 C12 C11 -176.99(18)
C8 N2 C12 C14 176.2(2)
Cr1 N2 C12 C14 -0.8(3)
C10 C11 C12 N2 0.5(4)
C10 C11 C12 C14 -175.0(2)
Cr1 O6 C13 O7 179.5(2)
Cr1 O6 C13 C8 -1.1(3)
N2 C8 C13 O7 -178.4(2)
C9 C8 C13 O7 2.3(4)
N2 C8 C13 O6 2.2(3)
C9 C8 C13 O6 -177.1(2)
Cr1 O8 C14 O9 174.9(2)
Cr1 O8 C14 C12 -3.3(3)
N2 C12 C14 O9 -175.7(2)
C11 C12 C14 O9 0.2(4)
N2 C12 C14 O8 2.6(3)
C11 C12 C14 O8 178.5(2)
C19 N3 C15 N4 -177.6(2)
C19 N3 C15 C16 2.1(4)
N4 C15 C16 C17 178.2(2)
N3 C15 C16 C17 -1.5(4)
C15 C16 C17 C18 -1.0(4)
C16 C17 C18 C19 2.8(4)
C15 N3 C19 N5 179.4(2)
C15 N3 C19 C18 -0.3(4)
C17 C18 C19 N5 178.2(2)
C17 C18 C19 N3 -2.1(4)
